data_7720223
loop_
_publ_author_name
'Zhang, Guoqi'
'Mei, Haiyu'
'Kanina, Amy'
'Chocho, Marilyn'
'Hiyaev, Paulina'
'Cheng, Shu-Yuan'
'Neary, Michelle C.'

_publ_section_title
;
 Isomers of 2,2':6',2&#x2033;-terpyridine and 2,6-dipyrazin-2-ylpyridine
 with aliphatic substituents: synthesis, coordination chemistry, and
 catalytic and anticancer activities.
;
_journal_issue 7
_journal_name_full 'Dalton transactions (Cambridge, England : 2003)'
_journal_page_first 2855
_journal_page_last 2867
_journal_paper_doi 10.1039/d5dt02824h
_journal_volume 55
_journal_year 2026
_chemical_formula_moiety 'C17 H21 N5 O'
_chemical_formula_sum 'C17 H21 N5 O'
_chemical_formula_weight 311.39
_space_group_crystal_system monoclinic
_space_group_IT_number 14
_space_group_name_Hall '-P 2ybc'
_space_group_name_H-M_alt 'P 1 21/c 1'
_atom_sites_solution_hydrogens mixed
_audit_creation_method SHELXL-2017/1
_audit_update_record
;
2025-10-22 deposited with the CCDC.	2026-01-09 downloaded from the CCDC.
;
_cell_angle_alpha 90
_cell_angle_beta 96.419(6)
_cell_angle_gamma 90
_cell_formula_units_Z 4
_cell_length_a 11.0946(13)
_cell_length_b 12.8260(15)
_cell_length_c 11.4322(14)
_cell_measurement_reflns_used 9775
_cell_measurement_temperature 130(2)
_cell_measurement_theta_max 43.46
_cell_measurement_theta_min 2.44
_cell_volume 1616.6(3)
_computing_cell_refinement 'Bruker SAINT'
_computing_data_collection 'Bruker APEX3'
_computing_data_reduction 'Bruker SAINT'
_computing_molecular_graphics 'Bruker SHELXTL'
_computing_publication_material 'Bruker SHELXTL'
_computing_structure_refinement 'SHELXL-2017/1 (Sheldrick, 2017)'
_computing_structure_solution 'SHELXT 2014/5 (Sheldrick, 2014)'
_diffrn_ambient_temperature 130(2)
_diffrn_measured_fraction_theta_full 0.999
_diffrn_measured_fraction_theta_max 1.000
_diffrn_measurement_device_type 'Bruker APEX-II CCD'
_diffrn_measurement_method '\f and \w scans'
_diffrn_radiation_type MoK\a
_diffrn_radiation_wavelength 0.71073
_diffrn_reflns_av_R_equivalents 0.0443
_diffrn_reflns_av_unetI/netI 0.0227
_diffrn_reflns_Laue_measured_fraction_full 0.999
_diffrn_reflns_Laue_measured_fraction_max 1.000
_diffrn_reflns_limit_h_max 17
_diffrn_reflns_limit_h_min -17
_diffrn_reflns_limit_k_max 19
_diffrn_reflns_limit_k_min -19
_diffrn_reflns_limit_l_max 17
_diffrn_reflns_limit_l_min -17
_diffrn_reflns_number 61895
_diffrn_reflns_point_group_measured_fraction_full 0.999
_diffrn_reflns_point_group_measured_fraction_max 1.000
_diffrn_reflns_theta_full 25.000
_diffrn_reflns_theta_max 33.141
_diffrn_reflns_theta_min 2.900
_exptl_absorpt_coefficient_mu 0.084
_exptl_absorpt_correction_T_max 0.7486
_exptl_absorpt_correction_T_min 0.7116
_exptl_absorpt_correction_type empirical
_exptl_absorpt_process_details sadabs
_exptl_crystal_colour colorless
_exptl_crystal_density_diffrn 1.279
_exptl_crystal_description block
_exptl_crystal_F_000 664
_exptl_crystal_size_max 0.890
_exptl_crystal_size_mid 0.630
_exptl_crystal_size_min 0.560
_refine_diff_density_max 0.540
_refine_diff_density_min -0.273
_refine_diff_density_rms 0.060
_refine_ls_extinction_method none
_refine_ls_goodness_of_fit_ref 1.083
_refine_ls_hydrogen_treatment mixed
_refine_ls_matrix_type full
_refine_ls_number_parameters 215
_refine_ls_number_reflns 6158
_refine_ls_number_restraints 0
_refine_ls_restrained_S_all 1.083
_refine_ls_R_factor_all 0.0554
_refine_ls_R_factor_gt 0.0446
_refine_ls_shift/su_max 0.001
_refine_ls_shift/su_mean 0.000
_refine_ls_structure_factor_coef Fsqd
_refine_ls_weighting_details 'w=1/[\s^2^(Fo^2^)+(0.0612P)^2^+0.5902P] where P=(Fo^2^+2Fc^2^)/3'
_refine_ls_weighting_scheme calc
_refine_ls_wR_factor_gt 0.1134
_refine_ls_wR_factor_ref 0.1261
_reflns_Friedel_coverage 0.000
_reflns_number_gt 5206
_reflns_number_total 6158
_reflns_threshold_expression 'I > 2\s(I)'
_cod_data_source_file d5dt02824h2.cif
_cod_data_source_block gz1377
_cod_original_sg_symbol_H-M 'P 21/c'
_cod_database_code 7720223
_shelx_shelxl_version_number 2017/1
_shelx_space_group_comment
; 
The symmetry employed for this shelxl refinement is uniquely defined 
by the following loop, which should always be used as a source of 
symmetry information in preference to the above space-group names. 
They are only intended as comments. 
;
_shelx_estimated_absorpt_t_min 0.929
_shelx_estimated_absorpt_t_max 0.955

loop_
_space_group_symop_operation_xyz
'x, y, z'
'-x, y+1/2, -z+1/2'
'-x, -y, -z'
'x, -y-1/2, z-1/2'

loop_
_atom_site_label
_atom_site_type_symbol
_atom_site_fract_x
_atom_site_fract_y
_atom_site_fract_z
_atom_site_U_iso_or_equiv
_atom_site_adp_type
_atom_site_occupancy
_atom_site_site_symmetry_order
_atom_site_calc_flag
_atom_site_refinement_flags_posn
_atom_site_refinement_flags_adp
_atom_site_refinement_flags_occupancy
_atom_site_disorder_assembly
_atom_site_disorder_group
O1 O 0.89343(6) 0.58384(5) 0.77587(6) 0.01668(13) Uani 1 1 d . . . . .
H1 H 0.8735(14) 0.6056(12) 0.8471(14) 0.027(4) Uiso 1 1 d . . . . .
N1 N 0.85289(7) 0.38242(6) 0.42494(7) 0.01623(14) Uani 1 1 d . . . . .
N2 N 0.68974(7) 0.41843(6) 0.67103(6) 0.01526(13) Uani 1 1 d . . . . .
N3 N 0.84883(8) 0.79815(6) 0.74564(7) 0.01729(14) Uani 1 1 d . . . . .
N4 N 0.80549(8) 0.17316(6) 0.47657(8) 0.02198(16) Uani 1 1 d . . . . .
N5 N 0.84798(9) 0.87206(6) 0.51517(7) 0.02147(16) Uani 1 1 d . . . . .
C11 C 0.79891(7) 0.35583(6) 0.51994(7) 0.01349(14) Uani 1 1 d . . . . .
C12 C 0.77555(9) 0.25124(7) 0.54504(8) 0.01866(16) Uani 1 1 d . . . . .
H12A H 0.737126 0.235366 0.613087 0.022 Uiso 1 1 calc R U . . .
C13 C 0.85704(9) 0.20054(7) 0.38049(8) 0.02002(17) Uani 1 1 d . . . . .
H13A H 0.878418 0.147606 0.328457 0.024 Uiso 1 1 calc R U . . .
C14 C 0.88014(8) 0.30409(7) 0.35473(8) 0.01795(16) Uani 1 1 d . . . . .
H14A H 0.916306 0.319832 0.285323 0.022 Uiso 1 1 calc R U . . .
C21 C 0.76490(7) 0.44133(6) 0.59814(7) 0.01323(14) Uani 1 1 d . . . . .
C22 C 0.82092(8) 0.54648(6) 0.58036(7) 0.01519(15) Uani 1 1 d . . . . .
H22A H 0.781786 0.577909 0.506611 0.018 Uiso 1 1 calc R U . . .
H22B H 0.908232 0.537499 0.572282 0.018 Uiso 1 1 calc R U . . .
C23 C 0.80667(8) 0.61921(6) 0.68228(7) 0.01375(14) Uani 1 1 d . . . . .
C24 C 0.67668(8) 0.60954(6) 0.71574(7) 0.01508(15) Uani 1 1 d . . . . .
H24A H 0.666330 0.657032 0.782143 0.018 Uiso 1 1 calc R U . . .
H24B H 0.618279 0.630594 0.648007 0.018 Uiso 1 1 calc R U . . .
C25 C 0.65010(7) 0.49761(6) 0.75095(7) 0.01391(14) Uani 1 1 d . . . . .
H25A H 0.697377 0.485364 0.829458 0.017 Uiso 1 1 calc R U . . .
C26 C 0.51479(8) 0.47708(7) 0.76659(8) 0.01730(16) Uani 1 1 d . . . . .
C27 C 0.43600(10) 0.47824(12) 0.64803(10) 0.0315(2) Uani 1 1 d . . . . .
H27A H 0.351230 0.465654 0.660399 0.047 Uiso 1 1 calc R U . . .
H27B H 0.463379 0.423522 0.597308 0.047 Uiso 1 1 calc R U . . .
H27C H 0.442887 0.546292 0.610363 0.047 Uiso 1 1 calc R U . . .
C28 C 0.50435(10) 0.36960(8) 0.82335(9) 0.02337(19) Uani 1 1 d . . . . .
H28A H 0.419707 0.356652 0.835928 0.035 Uiso 1 1 calc R U . . .
H28B H 0.555282 0.367658 0.899100 0.035 Uiso 1 1 calc R U . . .
H28C H 0.531402 0.315792 0.771291 0.035 Uiso 1 1 calc R U . . .
C29 C 0.47021(10) 0.56059(8) 0.84742(10) 0.02464(19) Uani 1 1 d . . . . .
H29A H 0.390575 0.540553 0.869521 0.037 Uiso 1 1 calc R U . . .
H29B H 0.463574 0.627586 0.805989 0.037 Uiso 1 1 calc R U . . .
H29C H 0.527968 0.567031 0.918444 0.037 Uiso 1 1 calc R U . . .
C31 C 0.82981(7) 0.73336(6) 0.65307(7) 0.01366(14) Uani 1 1 d . . . . .
C32 C 0.82908(9) 0.77107(7) 0.53834(8) 0.01874(16) Uani 1 1 d . . . . .
H32A H 0.814712 0.723626 0.474491 0.022 Uiso 1 1 calc R U . . .
C33 C 0.86787(9) 0.93576(7) 0.60748(8) 0.02033(17) Uani 1 1 d . . . . .
H33A H 0.882015 1.007730 0.594895 0.024 Uiso 1 1 calc R U . . .
C34 C 0.86826(9) 0.89868(7) 0.72204(8) 0.01892(16) Uani 1 1 d . . . . .
H34A H 0.882827 0.946337 0.785660 0.023 Uiso 1 1 calc R U . . .

loop_
_atom_site_aniso_label
_atom_site_aniso_U_11
_atom_site_aniso_U_22
_atom_site_aniso_U_33
_atom_site_aniso_U_23
_atom_site_aniso_U_13
_atom_site_aniso_U_12
O1 0.0183(3) 0.0170(3) 0.0144(3) 0.0002(2) 0.0002(2) 0.0025(2)
N1 0.0169(3) 0.0165(3) 0.0159(3) -0.0015(2) 0.0047(2) -0.0007(2)
N2 0.0171(3) 0.0139(3) 0.0153(3) -0.0007(2) 0.0043(2) -0.0009(2)
N3 0.0235(4) 0.0137(3) 0.0153(3) -0.0019(2) 0.0049(3) -0.0018(3)
N4 0.0275(4) 0.0142(3) 0.0244(4) -0.0030(3) 0.0039(3) -0.0001(3)
N5 0.0306(4) 0.0156(3) 0.0177(3) 0.0036(3) 0.0003(3) -0.0011(3)
C11 0.0149(3) 0.0125(3) 0.0133(3) -0.0006(2) 0.0022(2) -0.0003(2)
C12 0.0245(4) 0.0137(3) 0.0182(4) -0.0003(3) 0.0045(3) -0.0015(3)
C13 0.0194(4) 0.0190(4) 0.0217(4) -0.0061(3) 0.0025(3) 0.0006(3)
C14 0.0172(4) 0.0197(4) 0.0175(4) -0.0039(3) 0.0043(3) -0.0005(3)
C21 0.0153(3) 0.0119(3) 0.0125(3) -0.0007(2) 0.0020(2) -0.0008(2)
C22 0.0190(4) 0.0133(3) 0.0140(3) -0.0020(3) 0.0050(3) -0.0033(3)
C23 0.0166(3) 0.0126(3) 0.0124(3) -0.0006(2) 0.0028(2) -0.0007(3)
C24 0.0155(3) 0.0142(3) 0.0161(3) 0.0005(3) 0.0042(3) 0.0008(3)
C25 0.0146(3) 0.0142(3) 0.0133(3) -0.0002(2) 0.0038(2) -0.0003(3)
C26 0.0149(3) 0.0217(4) 0.0159(3) 0.0005(3) 0.0045(3) -0.0015(3)
C27 0.0175(4) 0.0552(7) 0.0213(4) 0.0035(4) -0.0001(3) -0.0056(4)
C28 0.0247(4) 0.0202(4) 0.0272(4) -0.0005(3) 0.0115(4) -0.0057(3)
C29 0.0243(4) 0.0235(4) 0.0288(5) 0.0012(4) 0.0147(4) 0.0029(3)
C31 0.0157(3) 0.0119(3) 0.0137(3) -0.0006(2) 0.0032(2) -0.0006(2)
C32 0.0269(4) 0.0149(3) 0.0141(3) 0.0008(3) 0.0009(3) -0.0020(3)
C33 0.0263(4) 0.0132(3) 0.0214(4) 0.0016(3) 0.0023(3) -0.0005(3)
C34 0.0242(4) 0.0138(3) 0.0192(4) -0.0028(3) 0.0046(3) -0.0017(3)

loop_
_atom_type_symbol
_atom_type_description
_atom_type_scat_dispersion_real
_atom_type_scat_dispersion_imag
_atom_type_scat_source
C C 0.0033 0.0016 'International Tables Vol C Tables 4.2.6.8 and 6.1.1.4'
H H 0.0000 0.0000 'International Tables Vol C Tables 4.2.6.8 and 6.1.1.4'
N N 0.0061 0.0033 'International Tables Vol C Tables 4.2.6.8 and 6.1.1.4'
O O 0.0106 0.0060 'International Tables Vol C Tables 4.2.6.8 and 6.1.1.4'

loop_
_geom_angle_atom_site_label_1
_geom_angle_atom_site_label_2
_geom_angle_atom_site_label_3
_geom_angle
_geom_angle_site_symmetry_1
_geom_angle_site_symmetry_3
_geom_angle_publ_flag
C23 O1 H1 111.2(10) . . ?
C14 N1 C11 116.42(8) . . ?
C21 N2 C25 120.70(7) . . ?
C34 N3 C31 116.83(8) . . ?
C12 N4 C13 116.14(8) . . ?
C33 N5 C32 116.77(8) . . ?
N1 C11 C12 121.23(8) . . ?
N1 C11 C21 117.68(7) . . ?
C12 C11 C21 121.09(7) . . ?
N4 C12 C11 122.25(8) . . ?
N4 C12 H12A 118.9 . . ?
C11 C12 H12A 118.9 . . ?
N4 C13 C14 121.96(8) . . ?
N4 C13 H13A 119.0 . . ?
C14 C13 H13A 119.0 . . ?
N1 C14 C13 121.97(8) . . ?
N1 C14 H14A 119.0 . . ?
C13 C14 H14A 119.0 . . ?
N2 C21 C11 116.74(7) . . ?
N2 C21 C22 127.04(7) . . ?
C11 C21 C22 116.20(7) . . ?
C21 C22 C23 111.53(7) . . ?
C21 C22 H22A 109.3 . . ?
C23 C22 H22A 109.3 . . ?
C21 C22 H22B 109.3 . . ?
C23 C22 H22B 109.3 . . ?
H22A C22 H22B 108.0 . . ?
O1 C23 C22 105.11(7) . . ?
O1 C23 C31 110.57(7) . . ?
C22 C23 C31 112.77(7) . . ?
O1 C23 C24 111.08(7) . . ?
C22 C23 C24 108.85(7) . . ?
C31 C23 C24 108.44(7) . . ?
C25 C24 C23 110.80(7) . . ?
C25 C24 H24A 109.5 . . ?
C23 C24 H24A 109.5 . . ?
C25 C24 H24B 109.5 . . ?
C23 C24 H24B 109.5 . . ?
H24A C24 H24B 108.1 . . ?
N2 C25 C24 113.97(7) . . ?
N2 C25 C26 108.38(7) . . ?
C24 C25 C26 114.00(7) . . ?
N2 C25 H25A 106.7 . . ?
C24 C25 H25A 106.7 . . ?
C26 C25 H25A 106.7 . . ?
C27 C26 C29 109.68(9) . . ?
C27 C26 C28 108.73(9) . . ?
C29 C26 C28 109.18(7) . . ?
C27 C26 C25 111.12(7) . . ?
C29 C26 C25 109.39(8) . . ?
C28 C26 C25 108.70(7) . . ?
C26 C27 H27A 109.5 . . ?
C26 C27 H27B 109.5 . . ?
H27A C27 H27B 109.5 . . ?
C26 C27 H27C 109.5 . . ?
H27A C27 H27C 109.5 . . ?
H27B C27 H27C 109.5 . . ?
C26 C28 H28A 109.5 . . ?
C26 C28 H28B 109.5 . . ?
H28A C28 H28B 109.5 . . ?
C26 C28 H28C 109.5 . . ?
H28A C28 H28C 109.5 . . ?
H28B C28 H28C 109.5 . . ?
C26 C29 H29A 109.5 . . ?
C26 C29 H29B 109.5 . . ?
H29A C29 H29B 109.5 . . ?
C26 C29 H29C 109.5 . . ?
H29A C29 H29C 109.5 . . ?
H29B C29 H29C 109.5 . . ?
N3 C31 C32 120.62(8) . . ?
N3 C31 C23 115.81(7) . . ?
C32 C31 C23 123.56(7) . . ?
N5 C32 C31 122.30(8) . . ?
N5 C32 H32A 118.9 . . ?
C31 C32 H32A 118.9 . . ?
N5 C33 C34 121.18(8) . . ?
N5 C33 H33A 119.4 . . ?
C34 C33 H33A 119.4 . . ?
N3 C34 C33 122.30(8) . . ?
N3 C34 H34A 118.9 . . ?
C33 C34 H34A 118.9 . . ?

loop_
_geom_bond_atom_site_label_1
_geom_bond_atom_site_label_2
_geom_bond_distance
_geom_bond_site_symmetry_2
_geom_bond_publ_flag
O1 C23 1.4306(10) . ?
O1 H1 0.911(16) . ?
N1 C14 1.3415(11) . ?
N1 C11 1.3415(11) . ?
N2 C21 1.2773(11) . ?
N2 C25 1.4661(11) . ?
N3 C34 1.3397(11) . ?
N3 C31 1.3435(11) . ?
N4 C12 1.3357(12) . ?
N4 C13 1.3406(13) . ?
N5 C33 1.3334(12) . ?
N5 C32 1.3433(12) . ?
C11 C12 1.4019(12) . ?
C11 C21 1.4899(11) . ?
C12 H12A 0.9500 . ?
C13 C14 1.3904(13) . ?
C13 H13A 0.9500 . ?
C14 H14A 0.9500 . ?
C21 C22 1.5082(12) . ?
C22 C23 1.5146(11) . ?
C22 H22A 0.9900 . ?
C22 H22B 0.9900 . ?
C23 C31 1.5298(12) . ?
C23 C24 1.5378(12) . ?
C24 C25 1.5286(12) . ?
C24 H24A 0.9900 . ?
C24 H24B 0.9900 . ?
C25 C26 1.5539(12) . ?
C25 H25A 1.0000 . ?
C26 C27 1.5286(14) . ?
C26 C29 1.5323(13) . ?
C26 C28 1.5336(13) . ?
C27 H27A 0.9800 . ?
C27 H27B 0.9800 . ?
C27 H27C 0.9800 . ?
C28 H28A 0.9800 . ?
C28 H28B 0.9800 . ?
C28 H28C 0.9800 . ?
C29 H29A 0.9800 . ?
C29 H29B 0.9800 . ?
C29 H29C 0.9800 . ?
C31 C32 1.3971(12) . ?
C32 H32A 0.9500 . ?
C33 C34 1.3929(13) . ?
C33 H33A 0.9500 . ?
C34 H34A 0.9500 . ?

loop_
_geom_hbond_atom_site_label_D
_geom_hbond_atom_site_label_H
_geom_hbond_atom_site_label_A
_geom_hbond_distance_DH
_geom_hbond_distance_HA
_geom_hbond_distance_DA
_geom_hbond_angle_DHA
_geom_hbond_site_symmetry_A
_geom_hbond_publ_flag
O1 H1 N5 0.911(16) 1.994(16) 2.8925(11) 168.6(15) 4_576 yes

loop_
_geom_torsion_atom_site_label_1
_geom_torsion_atom_site_label_2
_geom_torsion_atom_site_label_3
_geom_torsion_atom_site_label_4
_geom_torsion
_geom_torsion_site_symmetry_1
_geom_torsion_site_symmetry_2
_geom_torsion_site_symmetry_3
_geom_torsion_site_symmetry_4
_geom_torsion_publ_flag
C14 N1 C11 C12 1.57(13) . . . . ?
C14 N1 C11 C21 -178.61(8) . . . . ?
C13 N4 C12 C11 -1.41(14) . . . . ?
N1 C11 C12 N4 0.04(14) . . . . ?
C21 C11 C12 N4 -179.78(9) . . . . ?
C12 N4 C13 C14 1.18(14) . . . . ?
C11 N1 C14 C13 -1.80(13) . . . . ?
N4 C13 C14 N1 0.45(15) . . . . ?
C25 N2 C21 C11 -179.51(7) . . . . ?
C25 N2 C21 C22 -1.14(13) . . . . ?
N1 C11 C21 N2 164.12(8) . . . . ?
C12 C11 C21 N2 -16.06(12) . . . . ?
N1 C11 C21 C22 -14.42(11) . . . . ?
C12 C11 C21 C22 165.40(8) . . . . ?
N2 C21 C22 C23 16.10(12) . . . . ?
C11 C21 C22 C23 -165.53(7) . . . . ?
C21 C22 C23 O1 75.36(8) . . . . ?
C21 C22 C23 C31 -164.11(7) . . . . ?
C21 C22 C23 C24 -43.72(9) . . . . ?
O1 C23 C24 C25 -55.90(9) . . . . ?
C22 C23 C24 C25 59.37(9) . . . . ?
C31 C23 C24 C25 -177.61(7) . . . . ?
C21 N2 C25 C24 16.21(11) . . . . ?
C21 N2 C25 C26 144.29(8) . . . . ?
C23 C24 C25 N2 -45.53(9) . . . . ?
C23 C24 C25 C26 -170.67(7) . . . . ?
N2 C25 C26 C27 -57.33(10) . . . . ?
C24 C25 C26 C27 70.73(10) . . . . ?
N2 C25 C26 C29 -178.58(7) . . . . ?
C24 C25 C26 C29 -50.52(10) . . . . ?
N2 C25 C26 C28 62.29(9) . . . . ?
C24 C25 C26 C28 -169.65(7) . . . . ?
C34 N3 C31 C32 -0.85(13) . . . . ?
C34 N3 C31 C23 -179.45(8) . . . . ?
O1 C23 C31 N3 -46.58(10) . . . . ?
C22 C23 C31 N3 -163.94(8) . . . . ?
C24 C23 C31 N3 75.44(9) . . . . ?
O1 C23 C31 C32 134.87(9) . . . . ?
C22 C23 C31 C32 17.51(12) . . . . ?
C24 C23 C31 C32 -103.11(9) . . . . ?
C33 N5 C32 C31 0.06(15) . . . . ?
N3 C31 C32 N5 0.54(14) . . . . ?
C23 C31 C32 N5 179.02(9) . . . . ?
C32 N5 C33 C34 -0.29(15) . . . . ?
C31 N3 C34 C33 0.63(14) . . . . ?
N5 C33 C34 N3 -0.06(15) . . . . ?
